data_4122679
loop_
_publ_author_name
'Petersen, Allan R.'
'Taylor, Russell A.'
'Vicente-Hern\'andez, Inmaculada'
'Mallender, Philip R.'
'Olley, Harriet'
'White, Andrew J. P.'
'Britovsek, George J. P.'

_publ_section_title
;
 Oxygen Insertion into Metal Carbon Bonds: Formation of Methylperoxo
 Pd(II) and Pt(II) Complexes via Photogenerated Dinuclear Intermediates.
;
_journal_issue 40
_journal_name_full 'Journal of the American Chemical Society'
_journal_page_first 14089
_journal_page_last 14099
_journal_paper_doi 10.1021/ja5055143
_journal_volume 136
_journal_year 2014
_chemical_formula_moiety 'C18 H20 N5 Pt, F6 Sb'
_chemical_formula_sum 'C18 H20 F6 N5 Pt Sb'
_chemical_formula_weight 737.23
_chemical_name_systematic
; 
 ? 
;
_space_group_IT_number 2
_symmetry_cell_setting triclinic
_symmetry_space_group_name_Hall '-P 1'
_symmetry_space_group_name_H-M 'P -1'
_atom_sites_solution_hydrogens geom
_atom_sites_solution_primary direct
_atom_sites_solution_secondary difmap
_audit_creation_method SHELXL-97
_cell_angle_alpha 102.214(2)
_cell_angle_beta 105.141(2)
_cell_angle_gamma 99.416(2)
_cell_formula_units_Z 2
_cell_length_a 7.86950(17)
_cell_length_b 11.6934(3)
_cell_length_c 12.1791(3)
_cell_measurement_reflns_used 13874
_cell_measurement_temperature 173(2)
_cell_measurement_theta_max 32.9916
_cell_measurement_theta_min 3.2441
_cell_volume 1028.50(5)
_computing_cell_refinement 'CrysAlis RED, Oxford Diffraction Ltd'
_computing_data_collection 'CrysAlis CCD, Oxford Diffraction Ltd'
_computing_data_reduction 'CrysAlis RED, Oxford Diffraction Ltd'
_computing_molecular_graphics 'Bruker SHELXTL'
_computing_publication_material 'Bruker SHELXTL'
_computing_structure_refinement 'SHELXL-97 (Sheldrick, 1997)'
_computing_structure_solution 'SHELXS-97 (Sheldrick, 1990)'
_diffrn_ambient_temperature 173(2)
_diffrn_detector_area_resol_mean 15.9825
_diffrn_measured_fraction_theta_full 0.987
_diffrn_measured_fraction_theta_max 0.908
_diffrn_measurement_device_type 'OD Xcalibur 3'
_diffrn_measurement_method 'omega scans'
_diffrn_radiation_monochromator graphite
_diffrn_radiation_source 'Enhance (Mo) X-ray Source'
_diffrn_radiation_type MoK\a
_diffrn_radiation_wavelength 0.71073
_diffrn_reflns_av_R_equivalents 0.0295
_diffrn_reflns_av_sigmaI/netI 0.0298
_diffrn_reflns_limit_h_max 11
_diffrn_reflns_limit_h_min -11
_diffrn_reflns_limit_k_max 17
_diffrn_reflns_limit_k_min -17
_diffrn_reflns_limit_l_max 18
_diffrn_reflns_limit_l_min -18
_diffrn_reflns_number 22558
_diffrn_reflns_theta_full 31.50
_diffrn_reflns_theta_max 33.07
_diffrn_reflns_theta_min 3.25
_exptl_absorpt_coefficient_mu 8.176
_exptl_absorpt_correction_T_max 0.821
_exptl_absorpt_correction_T_min 0.244
_exptl_absorpt_correction_type analytical
_exptl_absorpt_process_details
; 
CrysAlisPro, Oxford Diffraction Ltd., 
Version 1.171.34.40 (release 27-08-2010 CrysAlis171 .NET) 
(compiled Aug 27 2010,11:50:40) 
Analytical numeric absorption correction using a multifaceted crystal 
model based on expressions derived by R.C. Clark & J.S. Reid. 
(Clark, R. C. & Reid, J. S. (1995). Acta Cryst. A51, 887-897) 
;
_exptl_crystal_colour Orange
_exptl_crystal_density_diffrn 2.381
_exptl_crystal_density_method 'not measured'
_exptl_crystal_description needles
_exptl_crystal_F_000 692
_exptl_crystal_size_max 0.46
_exptl_crystal_size_mid 0.07
_exptl_crystal_size_min 0.03
_refine_diff_density_max 1.149
_refine_diff_density_min -1.216
_refine_diff_density_rms 0.128
_refine_ls_extinction_method none
_refine_ls_goodness_of_fit_ref 1.059
_refine_ls_hydrogen_treatment mixed
_refine_ls_matrix_type full
_refine_ls_number_parameters 291
_refine_ls_number_reflns 7067
_refine_ls_number_restraints 2
_refine_ls_restrained_S_all 1.059
_refine_ls_R_factor_all 0.0274
_refine_ls_R_factor_gt 0.0223
_refine_ls_shift/su_max 0.003
_refine_ls_shift/su_mean 0.000
_refine_ls_structure_factor_coef Fsqd
_refine_ls_weighting_details 'calc w=1/[\s^2^(Fo^2^)+(0.0226P)^2^+0.3199P] where P=(Fo^2^+2Fc^2^)/3'
_refine_ls_weighting_scheme calc
_refine_ls_wR_factor_gt 0.0499
_refine_ls_wR_factor_ref 0.0517
_reflns_number_gt 6417
_reflns_number_total 7067
_reflns_threshold_expression >2sigma(I)
_cod_data_source_file ja5055143_si_002.cif
_cod_data_source_block '[Pt(2)Me](SbF6)'
_cod_depositor_comments
;
The following automatic conversions were performed:

'_symmetry_cell_setting' value 'Triclinic' changed to 'triclinic'
according to
/home/saulius/struct/COD-crude-data--automatic-downloads/rss-feeds/ACS/lib/dictionaries/cif_core.dic
dictionary named 'cif_core.dic' version 2.4.2 from 2011-04-26.

Automatic conversion script
Id: cif_fix_values 2281 2013-09-26 08:29:07Z andrius 

 Adding full bibliography for 4122679--4122681.cif.
;
_cod_original_sg_symbol_H-M P-1
_cod_database_code 4122679

loop_
_symmetry_equiv_pos_as_xyz
'x, y, z'
'-x, -y, -z'

loop_
_atom_site_label
_atom_site_type_symbol
_atom_site_fract_x
_atom_site_fract_y
_atom_site_fract_z
_atom_site_U_iso_or_equiv
_atom_site_adp_type
_atom_site_occupancy
_atom_site_symmetry_multiplicity
_atom_site_calc_flag
_atom_site_refinement_flags
Pt Pt 0.324601(12) 0.621536(8) 0.517381(8) 0.01909(3) Uani 1 1 d .
N1 N 0.2313(3) 0.44359(19) 0.46682(19) 0.0202(4) Uani 1 1 d .
C2 C 0.2190(3) 0.3843(2) 0.3562(2) 0.0217(5) Uani 1 1 d .
C3 C 0.1384(4) 0.2615(2) 0.3148(3) 0.0279(5) Uani 1 1 d .
H3A H 0.1296 0.2177 0.2375 0.034 Uiso 1 1 calc R
C4 C 0.0718(4) 0.2052(3) 0.3885(3) 0.0306(6) Uani 1 1 d .
H4A H 0.0203 0.1211 0.3626 0.037 Uiso 1 1 calc R
C5 C 0.0787(4) 0.2690(3) 0.4995(3) 0.0276(5) Uani 1 1 d .
H5A H 0.0298 0.2300 0.5492 0.033 Uiso 1 1 calc R
C6 C 0.1586(3) 0.3913(2) 0.5370(2) 0.0212(5) Uani 1 1 d .
C7 C 0.2951(3) 0.4617(2) 0.2921(2) 0.0217(5) Uani 1 1 d .
N8 N 0.3630(3) 0.58221(19) 0.35298(19) 0.0202(4) Uani 1 1 d .
C9 C 0.4470(3) 0.6553(2) 0.3000(2) 0.0232(5) Uani 1 1 d .
C10 C 0.4522(4) 0.6111(3) 0.1836(3) 0.0283(6) Uani 1 1 d .
H10A H 0.5084 0.6636 0.1469 0.034 Uiso 1 1 calc R
C11 C 0.3766(4) 0.4929(3) 0.1239(3) 0.0286(6) Uani 1 1 d .
H11A H 0.3777 0.4635 0.0452 0.034 Uiso 1 1 calc R
C12 C 0.2982(4) 0.4163(3) 0.1793(2) 0.0253(5) Uani 1 1 d .
H12A H 0.2474 0.3336 0.1396 0.030 Uiso 1 1 calc R
N13 N 0.5267(4) 0.7681(2) 0.3613(3) 0.0339(6) Uani 1 1 d D
H13 H 0.535(6) 0.802(4) 0.4366(14) 0.080(16) Uiso 1 1 d D
C13 C 0.6072(5) 0.8607(3) 0.3150(4) 0.0445(8) Uani 1 1 d .
H13A H 0.7076 0.8372 0.2894 0.067 Uiso 1 1 calc R
H13B H 0.6526 0.9370 0.3768 0.067 Uiso 1 1 calc R
H13C H 0.5157 0.8704 0.2477 0.067 Uiso 1 1 calc R
C14 C 0.1750(3) 0.4754(2) 0.6493(2) 0.0218(5) Uani 1 1 d .
N15 N 0.2668(3) 0.5923(2) 0.66668(19) 0.0207(4) Uani 1 1 d .
C16 C 0.3065(4) 0.6696(2) 0.7752(2) 0.0241(5) Uani 1 1 d .
C17 C 0.2291(4) 0.6372(3) 0.8607(2) 0.0286(6) Uani 1 1 d .
H17A H 0.2476 0.6944 0.9334 0.034 Uiso 1 1 calc R
C18 C 0.1281(4) 0.5234(3) 0.8377(3) 0.0289(6) Uani 1 1 d .
H18A H 0.0742 0.5014 0.8938 0.035 Uiso 1 1 calc R
C19 C 0.1042(4) 0.4393(3) 0.7316(3) 0.0266(5) Uani 1 1 d .
H19A H 0.0402 0.3585 0.7165 0.032 Uiso 1 1 calc R
N20 N 0.4235(4) 0.7747(2) 0.8007(2) 0.0328(5) Uani 1 1 d D
H20 H 0.480(5) 0.793(4) 0.749(3) 0.058(12) Uiso 1 1 d D
C20 C 0.4684(5) 0.8682(3) 0.9094(3) 0.0433(8) Uani 1 1 d .
H20A H 0.3582 0.8923 0.9185 0.065 Uiso 1 1 calc R
H20B H 0.5545 0.9378 0.9072 0.065 Uiso 1 1 calc R
H20C H 0.5229 0.8379 0.9761 0.065 Uiso 1 1 calc R
C21 C 0.3698(4) 0.8086(2) 0.5579(3) 0.0288(6) Uani 1 1 d .
H21A H 0.3262 0.8332 0.4854 0.043 Uiso 1 1 calc R
H21B H 0.4997 0.8442 0.5942 0.043 Uiso 1 1 calc R
H21C H 0.3047 0.8363 0.6131 0.043 Uiso 1 1 calc R
Sb Sb 0.01659(3) 0.864665(17) 0.141158(17) 0.02669(4) Uani 1 1 d .
F1 F 0.0544(3) 0.8654(2) 0.30002(17) 0.0489(5) Uani 1 1 d .
F2 F -0.1206(3) 0.97911(18) 0.1597(2) 0.0458(5) Uani 1 1 d .
F3 F 0.2254(3) 0.9872(2) 0.1864(2) 0.0585(6) Uani 1 1 d .
F4 F 0.1484(4) 0.7472(2) 0.1252(3) 0.0703(7) Uani 1 1 d .
F5 F -0.1952(3) 0.74307(17) 0.09914(18) 0.0441(5) Uani 1 1 d .
F6 F -0.0240(3) 0.85890(19) -0.01799(18) 0.0521(6) Uani 1 1 d .

loop_
_atom_site_aniso_label
_atom_site_aniso_U_11
_atom_site_aniso_U_22
_atom_site_aniso_U_33
_atom_site_aniso_U_23
_atom_site_aniso_U_13
_atom_site_aniso_U_12
Pt 0.01922(5) 0.02012(5) 0.01715(5) 0.00360(3) 0.00538(3) 0.00454(3)
N1 0.0198(9) 0.0219(10) 0.0180(10) 0.0047(8) 0.0047(8) 0.0052(8)
C2 0.0210(11) 0.0240(12) 0.0191(12) 0.0047(10) 0.0045(9) 0.0071(9)
C3 0.0328(14) 0.0245(13) 0.0212(13) -0.0010(10) 0.0057(11) 0.0058(11)
C4 0.0365(15) 0.0201(12) 0.0317(16) 0.0049(11) 0.0092(12) 0.0017(11)
C5 0.0305(13) 0.0258(13) 0.0251(14) 0.0085(11) 0.0073(11) 0.0026(11)
C6 0.0208(11) 0.0244(12) 0.0181(12) 0.0070(10) 0.0038(9) 0.0066(9)
C7 0.0194(11) 0.0253(12) 0.0207(12) 0.0051(10) 0.0061(9) 0.0077(9)
N8 0.0204(9) 0.0230(10) 0.0197(10) 0.0062(8) 0.0085(8) 0.0073(8)
C9 0.0209(11) 0.0274(13) 0.0241(13) 0.0095(11) 0.0084(10) 0.0069(10)
C10 0.0283(13) 0.0382(15) 0.0242(14) 0.0128(12) 0.0126(11) 0.0105(12)
C11 0.0279(13) 0.0390(16) 0.0222(13) 0.0077(12) 0.0113(11) 0.0120(12)
C12 0.0246(12) 0.0297(13) 0.0212(13) 0.0028(11) 0.0079(10) 0.0086(10)
N13 0.0388(14) 0.0317(13) 0.0338(15) 0.0097(11) 0.0178(12) 0.0032(11)
C13 0.052(2) 0.0314(16) 0.056(2) 0.0154(16) 0.0295(18) 0.0017(15)
C14 0.0197(11) 0.0268(12) 0.0185(12) 0.0066(10) 0.0031(9) 0.0083(10)
N15 0.0208(9) 0.0251(11) 0.0160(10) 0.0045(8) 0.0051(8) 0.0071(8)
C16 0.0257(12) 0.0265(13) 0.0188(12) 0.0028(10) 0.0053(10) 0.0093(10)
C17 0.0325(14) 0.0374(15) 0.0177(13) 0.0053(11) 0.0090(11) 0.0137(12)
C18 0.0283(13) 0.0420(16) 0.0224(14) 0.0141(12) 0.0108(11) 0.0125(12)
C19 0.0246(12) 0.0340(14) 0.0246(14) 0.0139(12) 0.0076(10) 0.0082(11)
N20 0.0411(14) 0.0307(13) 0.0216(12) -0.0018(10) 0.0110(11) 0.0037(11)
C20 0.054(2) 0.0356(17) 0.0290(17) -0.0092(13) 0.0124(15) 0.0027(15)
C21 0.0336(14) 0.0243(13) 0.0281(15) 0.0051(11) 0.0115(12) 0.0050(11)
Sb 0.03318(10) 0.02657(9) 0.02246(9) 0.00813(7) 0.01158(7) 0.00569(7)
F1 0.0632(13) 0.0553(13) 0.0234(10) 0.0156(9) 0.0075(9) 0.0036(10)
F2 0.0541(12) 0.0351(10) 0.0474(13) 0.0054(9) 0.0137(10) 0.0180(9)
F3 0.0428(11) 0.0672(15) 0.0556(15) 0.0184(12) 0.0125(10) -0.0125(11)
F4 0.0791(17) 0.0712(17) 0.081(2) 0.0228(15) 0.0370(15) 0.0506(15)
F5 0.0530(11) 0.0331(10) 0.0370(11) 0.0044(8) 0.0142(9) -0.0088(9)
F6 0.0881(16) 0.0418(11) 0.0258(10) 0.0101(9) 0.0230(11) 0.0027(11)

loop_
_atom_type_symbol
_atom_type_description
_atom_type_scat_dispersion_real
_atom_type_scat_dispersion_imag
_atom_type_scat_source
C C 0.0033 0.0016 'International Tables Vol C Tables 4.2.6.8 and 6.1.1.4'
H H 0.0000 0.0000 'International Tables Vol C Tables 4.2.6.8 and 6.1.1.4'
N N 0.0061 0.0033 'International Tables Vol C Tables 4.2.6.8 and 6.1.1.4'
F F 0.0171 0.0103 'International Tables Vol C Tables 4.2.6.8 and 6.1.1.4'
Sb Sb -0.5866 1.5461 'International Tables Vol C Tables 4.2.6.8 and 6.1.1.4'
Pt Pt -1.7033 8.3905 'International Tables Vol C Tables 4.2.6.8 and 6.1.1.4'

loop_
_geom_angle_atom_site_label_1
_geom_angle_atom_site_label_2
_geom_angle_atom_site_label_3
_geom_angle
N1 Pt N15 79.35(9)
N1 Pt N8 79.68(8)
N15 Pt N8 158.73(9)
N1 Pt C21 168.90(10)
N15 Pt C21 99.96(10)
N8 Pt C21 101.30(10)
C6 N1 C2 122.7(2)
C6 N1 Pt 118.32(17)
C2 N1 Pt 118.18(17)
N1 C2 C3 119.3(2)
N1 C2 C7 113.3(2)
C3 C2 C7 127.4(2)
C4 C3 C2 118.5(3)
C3 C4 C5 121.1(3)
C4 C5 C6 118.6(2)
N1 C6 C5 119.6(2)
N1 C6 C14 113.2(2)
C5 C6 C14 127.2(2)
C12 C7 N8 122.9(2)
C12 C7 C2 121.4(2)
N8 C7 C2 115.7(2)
C9 N8 C7 117.5(2)
C9 N8 Pt 129.72(19)
C7 N8 Pt 112.77(16)
N13 C9 N8 118.2(3)
N13 C9 C10 121.0(2)
N8 C9 C10 120.8(3)
C11 C10 C9 120.1(3)
C10 C11 C12 119.5(3)
C7 C12 C11 119.0(3)
C9 N13 C13 125.3(3)
C19 C14 N15 122.6(3)
C19 C14 C6 121.8(2)
N15 C14 C6 115.6(2)
C16 N15 C14 117.7(2)
C16 N15 Pt 129.67(18)
C14 N15 Pt 112.59(17)
N20 C16 N15 118.5(2)
N20 C16 C17 120.9(3)
N15 C16 C17 120.6(3)
C18 C17 C16 119.6(3)
C17 C18 C19 119.9(3)
C14 C19 C18 118.8(3)
C16 N20 C20 124.1(3)
F4 Sb F6 89.66(12)
F4 Sb F2 177.90(11)
F6 Sb F2 91.67(10)
F4 Sb F3 91.51(12)
F6 Sb F3 92.02(10)
F2 Sb F3 90.08(11)
F4 Sb F1 89.34(11)
F6 Sb F1 178.25(9)
F2 Sb F1 89.29(10)
F3 Sb F1 89.45(10)
F4 Sb F5 89.40(11)
F6 Sb F5 89.17(9)
F2 Sb F5 88.99(9)
F3 Sb F5 178.51(10)
F1 Sb F5 89.37(9)

loop_
_geom_bond_atom_site_label_1
_geom_bond_atom_site_label_2
_geom_bond_distance
Pt N1 1.992(2)
Pt N15 2.067(2)
Pt N8 2.070(2)
Pt C21 2.086(3)
N1 C6 1.339(3)
N1 C2 1.349(3)
C2 C3 1.395(4)
C2 C7 1.468(4)
C3 C4 1.378(4)
C4 C5 1.381(4)
C5 C6 1.389(4)
C6 C14 1.466(4)
C7 C12 1.372(4)
C7 N8 1.387(3)
N8 C9 1.362(3)
C9 N13 1.326(4)
C9 C10 1.417(4)
C10 C11 1.368(4)
C11 C12 1.390(4)
N13 C13 1.453(4)
C14 C19 1.373(4)
C14 N15 1.382(3)
N15 C16 1.360(3)
C16 N20 1.332(4)
C16 C17 1.422(4)
C17 C18 1.364(4)
C18 C19 1.396(4)
N20 C20 1.445(4)
Sb F4 1.860(2)
Sb F6 1.8648(19)
Sb F2 1.8653(19)
Sb F3 1.866(2)
Sb F1 1.8771(19)
Sb F5 1.8798(18)
